data_7153702
loop_
_publ_author_name
'Yin, Zhiwei'
'Zhang, Jinzhu'
'Wu, Jing'
'Green, Riana'
'Li, Sihan'
'Zheng, Shengping'

_publ_section_title
;
 Synthesis of o-chlorophenols via an unexpected nucleophilic chlorination
 of quinone monoketals mediated by N,N'-dimethylhydrazine dihydrochloride.
;
_journal_issue 18
_journal_name_full 'Organic &amp; biomolecular chemistry'
_journal_page_first 2854
_journal_page_last 2858
_journal_paper_doi 10.1039/c4ob00391h
_journal_volume 12
_journal_year 2014
_chemical_formula_sum 'C9 H11 Cl O3'
_chemical_formula_weight 202.63
_chemical_name_systematic
;
?
;
_space_group_IT_number 14
_symmetry_cell_setting monoclinic
_symmetry_space_group_name_Hall '-P 2yn'
_symmetry_space_group_name_H-M 'P 1 21/n 1'
_atom_sites_solution_hydrogens geom
_atom_sites_solution_primary direct
_atom_sites_solution_secondary difmap
_audit_creation_method SHELXL-97
_cell_angle_alpha 90.00
_cell_angle_beta 92.227(2)
_cell_angle_gamma 90.00
_cell_formula_units_Z 4
_cell_length_a 5.2268(5)
_cell_length_b 8.9268(9)
_cell_length_c 19.809(2)
_cell_measurement_reflns_used 9941
_cell_measurement_temperature 100(2)
_cell_measurement_theta_max 28.49
_cell_measurement_theta_min 2.50
_cell_volume 923.56(16)
_computing_cell_refinement 'Bruker SAINT'
_computing_data_collection 'Bruker APEX2'
_computing_data_reduction 'Bruker SAINT'
_computing_molecular_graphics 'Bruker SHELXTL'
_computing_publication_material 'Bruker SHELXTL'
_computing_structure_refinement 'SHELXL-97 (Sheldrick, 2008)'
_computing_structure_solution 'SHELXS-97 (Sheldrick, 2008)'
_diffrn_ambient_temperature 100(2)
_diffrn_measured_fraction_theta_full 0.996
_diffrn_measured_fraction_theta_max 0.996
_diffrn_measurement_device_type 'Bruker APEX-II CCD'
_diffrn_measurement_method '\f and \w scans'
_diffrn_radiation_monochromator graphite
_diffrn_radiation_source 'fine-focus sealed tube'
_diffrn_radiation_type MoK\a
_diffrn_radiation_wavelength 0.71073
_diffrn_reflns_av_R_equivalents 0.0234
_diffrn_reflns_av_sigmaI/netI 0.0104
_diffrn_reflns_limit_h_max 6
_diffrn_reflns_limit_h_min -6
_diffrn_reflns_limit_k_max 11
_diffrn_reflns_limit_k_min -11
_diffrn_reflns_limit_l_max 26
_diffrn_reflns_limit_l_min -26
_diffrn_reflns_number 19279
_diffrn_reflns_theta_full 28.49
_diffrn_reflns_theta_max 28.49
_diffrn_reflns_theta_min 2.06
_exptl_absorpt_coefficient_mu 0.384
_exptl_absorpt_correction_T_max 0.9238
_exptl_absorpt_correction_T_min 0.8196
_exptl_absorpt_correction_type multi-scan
_exptl_absorpt_process_details SADABS
_exptl_crystal_colour colourless
_exptl_crystal_density_diffrn 1.457
_exptl_crystal_density_method 'not measured'
_exptl_crystal_description plate
_exptl_crystal_F_000 424
_exptl_crystal_size_max 0.54
_exptl_crystal_size_mid 0.40
_exptl_crystal_size_min 0.21
_refine_diff_density_max 0.363
_refine_diff_density_min -0.246
_refine_diff_density_rms 0.053
_refine_ls_extinction_method none
_refine_ls_goodness_of_fit_ref 1.073
_refine_ls_hydrogen_treatment mixed
_refine_ls_matrix_type full
_refine_ls_number_parameters 126
_refine_ls_number_reflns 2312
_refine_ls_number_restraints 2
_refine_ls_restrained_S_all 1.073
_refine_ls_R_factor_all 0.0266
_refine_ls_R_factor_gt 0.0260
_refine_ls_shift/su_max 0.000
_refine_ls_shift/su_mean 0.000
_refine_ls_structure_factor_coef Fsqd
_refine_ls_weighting_details 'calc w=1/[\s^2^(Fo^2^)+(0.0342P)^2^+0.4173P] where P=(Fo^2^+2Fc^2^)/3'
_refine_ls_weighting_scheme calc
_refine_ls_wR_factor_gt 0.0694
_refine_ls_wR_factor_ref 0.0699
_reflns_number_gt 2246
_reflns_number_total 2312
_reflns_threshold_expression >2sigma(I)
_cod_data_source_file c4ob00391h2.cif
_cod_data_source_block 13spz2h
_cod_depositor_comments
;
The following automatic conversions were performed:

'_symmetry_cell_setting' value 'Monoclinic' changed to 'monoclinic'
according to
/usr/data/users/saulius/crontab/automatic-downloads/rss-feeds/RSC/lib/dictionaries/cif_core.dic
dictionary named 'cif_core.dic' version 2.4.2 from 2011-04-26.

Automatic conversion script
Id: cif_fix_values 2281 2013-09-26 08:29:07Z andrius 
;
_cod_original_cell_volume 923.59(16)
_cod_original_sg_symbol_H-M 'P 21/n'
_cod_database_code 7153702

loop_
_symmetry_equiv_pos_as_xyz
'x, y, z'
'-x+1/2, y+1/2, -z+1/2'
'-x, -y, -z'
'x-1/2, -y-1/2, z-1/2'

loop_
_atom_site_label
_atom_site_type_symbol
_atom_site_fract_x
_atom_site_fract_y
_atom_site_fract_z
_atom_site_U_iso_or_equiv
_atom_site_adp_type
_atom_site_occupancy
_atom_site_symmetry_multiplicity
_atom_site_calc_flag
_atom_site_refinement_flags
Cl1 Cl 0.72171(5) 0.30994(3) 0.089241(12) 0.01932(8) Uani 1 1 d .
O1 O 0.59696(14) 0.45612(9) 0.33668(3) 0.01759(16) Uani 1 1 d .
O2 O 0.63349(14) 0.16443(8) 0.45716(4) 0.01781(16) Uani 1 1 d D
H2O H 0.731(3) 0.1175(17) 0.4833(7) 0.036(4) Uiso 1 1 d D
O3 O 0.30364(14) 0.52223(9) 0.06639(3) 0.01717(16) Uani 1 1 d D
H3O H 0.165(2) 0.5693(17) 0.0632(8) 0.036(4) Uiso 1 1 d D
C1 C 0.53203(18) 0.46773(11) 0.26913(5) 0.01359(18) Uani 1 1 d .
C2 C 0.33313(18) 0.56652(11) 0.25169(5) 0.01438(18) Uani 1 1 d .
H2 H 0.2527 0.6219 0.2859 0.017 Uiso 1 1 calc R
C3 C 0.25256(18) 0.58402(11) 0.18452(5) 0.01462(19) Uani 1 1 d .
H3 H 0.1159 0.6508 0.1733 0.018 Uiso 1 1 calc R
C4 C 0.36965(18) 0.50479(11) 0.13322(5) 0.01317(18) Uani 1 1 d .
C5 C 0.56812(18) 0.40777(11) 0.15171(5) 0.01325(18) Uani 1 1 d .
C6 C 0.65121(18) 0.38763(11) 0.21885(5) 0.01407(18) Uani 1 1 d .
H6 H 0.7870 0.3203 0.2301 0.017 Uiso 1 1 calc R
C7 C 0.82364(18) 0.37157(12) 0.35434(5) 0.01603(19) Uani 1 1 d .
H7A H 0.9710 0.4104 0.3297 0.019 Uiso 1 1 calc R
H7B H 0.7984 0.2648 0.3423 0.019 Uiso 1 1 calc R
C8 C 0.87306(19) 0.38801(12) 0.42990(5) 0.0167(2) Uani 1 1 d .
H8A H 0.8905 0.4957 0.4411 0.020 Uiso 1 1 calc R
H8B H 1.0371 0.3384 0.4429 0.020 Uiso 1 1 calc R
C9 C 0.66197(19) 0.32107(11) 0.47090(5) 0.0160(2) Uani 1 1 d .
H9A H 0.7033 0.3359 0.5196 0.019 Uiso 1 1 calc R
H9B H 0.4986 0.3731 0.4597 0.019 Uiso 1 1 calc R

loop_
_atom_site_aniso_label
_atom_site_aniso_U_11
_atom_site_aniso_U_22
_atom_site_aniso_U_33
_atom_site_aniso_U_23
_atom_site_aniso_U_13
_atom_site_aniso_U_12
Cl1 0.02488(14) 0.01820(13) 0.01499(13) -0.00193(8) 0.00238(9) 0.00626(9)
O1 0.0200(4) 0.0214(4) 0.0111(3) 0.0013(3) -0.0031(3) 0.0058(3)
O2 0.0196(4) 0.0160(3) 0.0174(3) 0.0040(3) -0.0054(3) -0.0040(3)
O3 0.0192(4) 0.0209(4) 0.0110(3) -0.0001(3) -0.0033(3) 0.0046(3)
C1 0.0151(4) 0.0144(4) 0.0112(4) 0.0022(3) -0.0014(3) -0.0014(3)
C2 0.0143(4) 0.0157(4) 0.0132(4) 0.0001(3) 0.0008(3) 0.0009(3)
C3 0.0130(4) 0.0164(4) 0.0143(4) 0.0011(3) -0.0012(3) 0.0021(3)
C4 0.0139(4) 0.0137(4) 0.0117(4) 0.0011(3) -0.0015(3) -0.0018(3)
C5 0.0152(4) 0.0121(4) 0.0126(4) -0.0004(3) 0.0015(3) -0.0003(3)
C6 0.0144(4) 0.0135(4) 0.0142(4) 0.0023(3) -0.0009(3) 0.0015(3)
C7 0.0133(4) 0.0201(5) 0.0145(4) 0.0045(4) -0.0017(3) 0.0006(4)
C8 0.0168(4) 0.0174(5) 0.0155(4) 0.0033(4) -0.0052(3) -0.0041(4)
C9 0.0177(5) 0.0172(5) 0.0129(4) 0.0001(3) -0.0019(3) -0.0001(3)

loop_
_atom_type_symbol
_atom_type_description
_atom_type_scat_dispersion_real
_atom_type_scat_dispersion_imag
_atom_type_scat_source
C C 0.0033 0.0016 'International Tables Vol C Tables 4.2.6.8 and 6.1.1.4'
H H 0.0000 0.0000 'International Tables Vol C Tables 4.2.6.8 and 6.1.1.4'
O O 0.0106 0.0060 'International Tables Vol C Tables 4.2.6.8 and 6.1.1.4'
Cl Cl 0.1484 0.1585 'International Tables Vol C Tables 4.2.6.8 and 6.1.1.4'

loop_
_geom_angle_atom_site_label_1
_geom_angle_atom_site_label_2
_geom_angle_atom_site_label_3
_geom_angle
C1 O1 C7 116.60(8)
C9 O2 H2O 108.6(12)
C4 O3 H3O 108.4(11)
O1 C1 C6 123.95(9)
O1 C1 C2 116.28(8)
C6 C1 C2 119.78(9)
C3 C2 C1 120.21(9)
C3 C2 H2 119.9
C1 C2 H2 119.9
C2 C3 C4 120.96(9)
C2 C3 H3 119.5
C4 C3 H3 119.5
O3 C4 C5 119.02(9)
O3 C4 C3 123.11(9)
C5 C4 C3 117.83(8)
C4 C5 C6 122.24(9)
C4 C5 Cl1 119.11(7)
C6 C5 Cl1 118.64(7)
C1 C6 C5 118.98(9)
C1 C6 H6 120.5
C5 C6 H6 120.5
O1 C7 C8 107.26(8)
O1 C7 H7A 110.3
C8 C7 H7A 110.3
O1 C7 H7B 110.3
C8 C7 H7B 110.3
H7A C7 H7B 108.5
C7 C8 C9 113.00(8)
C7 C8 H8A 109.0
C9 C8 H8A 109.0
C7 C8 H8B 109.0
C9 C8 H8B 109.0
H8A C8 H8B 107.8
O2 C9 C8 110.81(8)
O2 C9 H9A 109.5
C8 C9 H9A 109.5
O2 C9 H9B 109.5
C8 C9 H9B 109.5
H9A C9 H9B 108.1

loop_
_geom_bond_atom_site_label_1
_geom_bond_atom_site_label_2
_geom_bond_distance
Cl1 C5 1.7366(10)
O1 C1 1.3716(11)
O1 C7 1.4365(12)
O2 C9 1.4312(12)
O2 H2O 0.826(9)
O3 C4 1.3639(11)
O3 H3O 0.836(9)
C1 C6 1.3928(13)
C1 C2 1.3964(13)
C2 C3 1.3888(13)
C2 H2 0.9500
C3 C4 1.3985(13)
C3 H3 0.9500
C4 C5 1.3896(13)
C5 C6 1.3945(13)
C6 H6 0.9500
C7 C8 1.5161(13)
C7 H7A 0.9900
C7 H7B 0.9900
C8 C9 1.5179(14)
C8 H8A 0.9900
C8 H8B 0.9900
C9 H9A 0.9900
C9 H9B 0.9900
